data_7043910
loop_
_publ_author_name
'Erker, Gerhard'
'Jian, Zhongbao'
'Kehr, Gerald'
'Daniliuc, Constantin Gabriel'
'Wibbeling, Birgit'

_publ_section_title
;
 Hydroboration route to geminal P/B frustrated Lewis pairs with a bulky
 secondary phosphane component and their reaction with carbon dioxide
;
_journal_name_full 'Dalton Trans.'
_journal_paper_doi 10.1039/C7DT02315D
_journal_year 2017
_chemical_formula_sum 'C40 H36 B F10 O P'
_chemical_formula_weight 764.47
_space_group_crystal_system triclinic
_space_group_IT_number 2
_space_group_name_Hall '-P 1'
_space_group_name_H-M_alt 'P -1'
_symmetry_space_group_name_Hall '-P 1'
_symmetry_space_group_name_H-M 'P -1'
_atom_sites_solution_hydrogens mixed
_audit_update_record
;
2017-07-18 deposited with the CCDC.
2017-07-24 downloaded from the CCDC.
;
_cell_angle_alpha 87.067(2)
_cell_angle_beta 89.422(2)
_cell_angle_gamma 85.654(2)
_cell_formula_units_Z 4
_cell_length_a 11.3099(6)
_cell_length_b 16.9914(9)
_cell_length_c 19.1256(9)
_cell_measurement_reflns_used 8316
_cell_measurement_temperature 100.(2)
_cell_measurement_theta_max 27.2322
_cell_measurement_theta_min 2.4637
_cell_volume 3659.9(3)
_computing_cell_refinement 'SAINT V8.37A (Bruker AXS Inc., 2015)'
_computing_data_collection 'APEX2 v.2014.1--1 (Bruker AXS Inc., 2014)'
_computing_data_reduction 'SAINT V8.37A (Bruker AXS Inc., 2015)'
_computing_molecular_graphics 'XP (Sheldrick, 2014)'
_computing_publication_material 'SHELXL--2014 (Sheldrick, 2014)'
_computing_structure_refinement 'SHELXL-2014/7 (Sheldrick, 2014)'
_computing_structure_solution 'SHELXL--2014 (Sheldrick, 2014)'
_diffrn_ambient_temperature 100.(2)
_diffrn_detector_area_resol_mean 10.4167
_diffrn_measured_fraction_theta_full 0.999
_diffrn_measured_fraction_theta_max 0.999
_diffrn_measurement_device_type 'Bruker D8 Venture PHOTON 100 CMOS'
_diffrn_measurement_method 'omega and phi scans'
_diffrn_radiation_monochromator 'MX mirror'
_diffrn_radiation_type 'Mo K\a'
_diffrn_radiation_wavelength 0.71073
_diffrn_reflns_av_R_equivalents 0.1176
_diffrn_reflns_av_unetI/netI 0.0943
_diffrn_reflns_limit_h_max 13
_diffrn_reflns_limit_h_min -13
_diffrn_reflns_limit_k_max 20
_diffrn_reflns_limit_k_min -20
_diffrn_reflns_limit_l_max 22
_diffrn_reflns_limit_l_min -22
_diffrn_reflns_number 54957
_diffrn_reflns_theta_full 25.03
_diffrn_reflns_theta_max 25.03
_diffrn_reflns_theta_min 2.13
_diffrn_source 'Mo ImS'
_diffrn_source_type 'micro focus tube'
_exptl_absorpt_coefficient_mu 0.158
_exptl_absorpt_correction_T_max 0.99
_exptl_absorpt_correction_T_min 0.94
_exptl_absorpt_correction_type multi-scan
_exptl_absorpt_process_details
;
'Bruker AXS (2014). SADABS, Version 2014/2, Bruker AXS Inc., Madison,
Wisconsin, USA.'
;
_exptl_crystal_colour colourless
_exptl_crystal_density_diffrn 1.387
_exptl_crystal_density_method 'not measured'
_exptl_crystal_description prism
_exptl_crystal_F_000 1576
_exptl_crystal_size_max 0.232
_exptl_crystal_size_mid 0.172
_exptl_crystal_size_min 0.067
_refine_diff_density_max 0.391
_refine_diff_density_min -0.413
_refine_ls_extinction_method none
_refine_ls_goodness_of_fit_ref 1.022
_refine_ls_hydrogen_treatment mixed
_refine_ls_matrix_type full
_refine_ls_number_parameters 981
_refine_ls_number_reflns 12926
_refine_ls_number_restraints 0
_refine_ls_restrained_S_all 1.022
_refine_ls_R_factor_all 0.1087
_refine_ls_R_factor_gt 0.0539
_refine_ls_shift/su_max 0.001
_refine_ls_shift/su_mean 0.000
_refine_ls_structure_factor_coef Fsqd
_refine_ls_weighting_details 'w=1/[\s^2^(Fo^2^)+(0.0371P)^2^+1.1233P] where P=(Fo^2^+2Fc^2^)/3'
_refine_ls_weighting_scheme calc
_refine_ls_wR_factor_gt 0.0911
_refine_ls_wR_factor_ref 0.1066
_reflns_number_gt 8251
_reflns_number_total 12926
_reflns_threshold_expression 'I > 2\s(I)'
_cod_data_source_file c7dt02315d2.cif
_cod_data_source_block 19
_cod_database_code 7043910

loop_
_space_group_symop_operation_xyz
'x, y, z'
'-x, -y, -z'

loop_
_atom_site_type_symbol
_atom_site_label
_atom_site_fract_x
_atom_site_fract_y
_atom_site_fract_z
_atom_site_U_iso_or_equiv
_atom_site_adp_type
_atom_site_calc_flag
_atom_site_refinement_flags_adp
_atom_site_refinement_flags_posn
_atom_site_occupancy
P P1A 0.38273(6) 0.70523(5) 0.54818(4) 0.01081(18) Uani d . . 1
H H1A 0.347(2) 0.6390(15) 0.5209(12) 0.014(7) Uiso d . . 1
O O1A 0.31298(15) 0.68565(11) 0.67578(9) 0.0118(4) Uani d . . 1
B B1A 0.4443(3) 0.6811(2) 0.68684(17) 0.0129(8) Uani d . . 1
B B1B 0.0313(3) 0.1993(2) 0.80006(16) 0.0112(8) Uani d . . 1
C C1A 0.5015(2) 0.67536(16) 0.60670(14) 0.0104(6) Uani d . . 1
C C2A 0.6077(2) 0.63908(17) 0.59191(14) 0.0120(7) Uani d . . 1
H H2A 0.6519 0.6236 0.633 0.014 Uiso calc U R 1
C C3A 0.6746(2) 0.61676(17) 0.52608(14) 0.0129(7) Uani d . . 1
C C4A 0.6141(3) 0.64382(19) 0.45736(14) 0.0181(7) Uani d . . 1
H H4A1 0.5359 0.6227 0.456 0.027 Uiso calc U R 1
H H4A2 0.6626 0.6245 0.4182 0.027 Uiso calc U R 1
H H4A3 0.6047 0.7017 0.4537 0.027 Uiso calc U R 1
C C5A 0.7951(2) 0.65274(19) 0.52898(15) 0.0214(8) Uani d . . 1
H H5A1 0.7827 0.7105 0.5271 0.032 Uiso calc U R 1
H H5A2 0.8441 0.6362 0.489 0.032 Uiso calc U R 1
H H5A3 0.8354 0.6344 0.5726 0.032 Uiso calc U R 1
C C6A 0.6945(3) 0.52633(18) 0.52983(16) 0.0243(8) Uani d . . 1
H H6A1 0.7358 0.5087 0.5733 0.036 Uiso calc U R 1
H H6A2 0.7425 0.5093 0.4896 0.036 Uiso calc U R 1
H H6A3 0.6177 0.5032 0.529 0.036 Uiso calc U R 1
C C7A 0.2689(2) 0.73351(17) 0.61836(14) 0.0119(7) Uani d . . 1
C C8A 0.2706(2) 0.81966(19) 0.62538(14) 0.0130(7) Uani d . . 1
C C9A 0.2622(2) 0.89032(19) 0.62245(14) 0.0140(7) Uani d . . 1
C C11A 0.3979(2) 0.77628(17) 0.47608(14) 0.0117(7) Uani d . . 1
C C12A 0.4600(2) 0.84354(17) 0.48465(14) 0.0130(7) Uani d . . 1
C C13A 0.4640(2) 0.89893(18) 0.42856(15) 0.0170(7) Uani d . . 1
H H13A 0.5055 0.9448 0.4339 0.02 Uiso calc U R 1
C C14A 0.4096(3) 0.88955(19) 0.36531(15) 0.0189(7) Uani d . . 1
C C15A 0.3542(3) 0.82040(19) 0.35741(15) 0.0181(7) Uani d . . 1
H H15A 0.3197 0.8123 0.3135 0.022 Uiso calc U R 1
C C16A 0.3470(2) 0.76255(18) 0.41087(14) 0.0151(7) Uani d . . 1
C C17A 0.5311(3) 0.85636(18) 0.54927(14) 0.0167(7) Uani d . . 1
H H17A 0.484 0.8446 0.5913 0.025 Uiso calc U R 1
H H17B 0.5514 0.9115 0.5486 0.025 Uiso calc U R 1
H H17C 0.6041 0.8213 0.5497 0.025 Uiso calc U R 1
C C18A 0.4123(3) 0.9517(2) 0.30629(16) 0.0310(9) Uani d . . 1
H H18A 0.4673 0.9329 0.2698 0.046 Uiso calc U R 1
H H18B 0.4387 1.0004 0.3241 0.046 Uiso calc U R 1
H H18C 0.3326 0.9621 0.2866 0.046 Uiso calc U R 1
C C19A 0.2908(3) 0.68767(18) 0.39454(15) 0.0197(7) Uani d . . 1
H H19A 0.2644 0.6914 0.3458 0.03 Uiso calc U R 1
H H19B 0.2226 0.6808 0.4257 0.03 Uiso calc U R 1
H H19C 0.3491 0.6423 0.4016 0.03 Uiso calc U R 1
C C21A 0.4788(2) 0.59747(18) 0.73152(14) 0.0125(7) Uani d . . 1
C C22A 0.4500(2) 0.52603(18) 0.70618(14) 0.0137(7) Uani d . . 1
C C23A 0.4703(2) 0.45349(18) 0.74049(15) 0.0164(7) Uani d . . 1
C C24A 0.5240(3) 0.44852(19) 0.80533(15) 0.0178(7) Uani d . . 1
C C25A 0.5562(3) 0.51649(19) 0.83296(14) 0.0170(7) Uani d . . 1
C C26A 0.5343(3) 0.58811(18) 0.79641(14) 0.0167(7) Uani d . . 1
C C31A 0.4830(2) 0.75865(17) 0.72767(14) 0.0132(7) Uani d . . 1
C C32A 0.5938(3) 0.78949(18) 0.72176(14) 0.0146(7) Uani d . . 1
C C33A 0.6261(3) 0.85329(18) 0.75655(14) 0.0153(7) Uani d . . 1
C C34A 0.5485(3) 0.88933(18) 0.80278(14) 0.0169(7) Uani d . . 1
C C35A 0.4385(3) 0.86087(18) 0.81137(14) 0.0168(7) Uani d . . 1
C C36A 0.4083(2) 0.79808(18) 0.77507(14) 0.0144(7) Uani d . . 1
C C41A 0.1381(2) 0.71360(17) 0.60329(14) 0.0145(7) Uani d . . 1
C C42A 0.0849(2) 0.76643(18) 0.54198(15) 0.0175(7) Uani d . . 1
H H42A 0.14 0.7648 0.5021 0.026 Uiso calc U R 1
H H42B 0.0715 0.8209 0.5564 0.026 Uiso calc U R 1
H H42C 0.0094 0.7472 0.5284 0.026 Uiso calc U R 1
C C43A 0.0649(3) 0.72963(19) 0.67003(15) 0.0210(8) Uani d . . 1
H H43A -0.0185 0.7216 0.6615 0.031 Uiso calc U R 1
H H43B 0.072 0.7842 0.6827 0.031 Uiso calc U R 1
H H43C 0.0947 0.6932 0.7084 0.031 Uiso calc U R 1
C C44A 0.1341(3) 0.62645(18) 0.58727(16) 0.0213(8) Uani d . . 1
H H44A 0.1823 0.5936 0.6214 0.032 Uiso calc U R 1
H H44B 0.1654 0.6181 0.54 0.032 Uiso calc U R 1
H H44C 0.0519 0.6119 0.5901 0.032 Uiso calc U R 1
C C51A 0.2510(2) 0.97534(17) 0.61441(14) 0.0128(7) Uani d . . 1
C C52A 0.2202(2) 1.01166(18) 0.54890(14) 0.0155(7) Uani d . . 1
H H52A 0.2102 0.98 0.5102 0.019 Uiso calc U R 1
C C53A 0.2043(3) 1.09292(18) 0.54005(15) 0.0183(7) Uani d . . 1
H H53A 0.1826 1.1168 0.4956 0.022 Uiso calc U R 1
C C54A 0.2201(3) 1.13986(18) 0.59607(15) 0.0188(7) Uani d . . 1
H H54A 0.2103 1.1958 0.59 0.023 Uiso calc U R 1
C C55A 0.2503(2) 1.10437(18) 0.66109(15) 0.0172(7) Uani d . . 1
H H55A 0.2603 1.1364 0.6996 0.021 Uiso calc U R 1
C C56A 0.2660(2) 1.02330(18) 0.67051(15) 0.0151(7) Uani d . . 1
H H56A 0.2872 0.9999 0.7153 0.018 Uiso calc U R 1
P P1B 0.08389(6) 0.19173(5) 0.94028(4) 0.01097(18) Uani d . . 1
H H1B 0.114(2) 0.1173(15) 0.9648(12) 0.006(7) Uiso d . . 1
O O1B 0.16098(15) 0.18377(11) 0.81432(9) 0.0112(4) Uani d . . 1
C C1B -0.0322(2) 0.18862(17) 0.87845(14) 0.0103(6) Uani d . . 1
C C2B -0.1418(2) 0.16635(17) 0.89109(14) 0.0130(7) Uani d . . 1
H H2B -0.1869 0.1651 0.8496 0.016 Uiso calc U R 1
C C3B -0.2105(2) 0.14258(17) 0.95640(14) 0.0138(7) Uani d . . 1
C C4B -0.1322(3) 0.1053(2) 1.01602(15) 0.0240(8) Uani d . . 1
H H4B1 -0.0797 0.0621 0.9984 0.036 Uiso calc U R 1
H H4B2 -0.1824 0.0846 1.0537 0.036 Uiso calc U R 1
H H4B3 -0.0844 0.1454 1.0341 0.036 Uiso calc U R 1
C C5B -0.2809(3) 0.21718(18) 0.98100(16) 0.0248(8) Uani d . . 1
H H5B1 -0.2257 0.2544 0.9966 0.037 Uiso calc U R 1
H H5B2 -0.3333 0.2027 1.0199 0.037 Uiso calc U R 1
H H5B3 -0.3285 0.242 0.9422 0.037 Uiso calc U R 1
C C6B -0.2962(3) 0.08198(18) 0.93604(15) 0.0205(7) Uani d . . 1
H H6B1 -0.3473 0.1048 0.898 0.031 Uiso calc U R 1
H H6B2 -0.3452 0.0679 0.9766 0.031 Uiso calc U R 1
H H6B3 -0.2509 0.0345 0.9205 0.031 Uiso calc U R 1
C C7B 0.2051(2) 0.21534(17) 0.87444(14) 0.0117(7) Uani d . . 1
C C8B 0.2105(2) 0.30210(19) 0.87101(14) 0.0122(7) Uani d . . 1
C C9B 0.2241(2) 0.37103(19) 0.87550(14) 0.0132(7) Uani d . . 1
C C11B 0.0713(2) 0.25318(18) 1.01426(14) 0.0126(7) Uani d . . 1
C C12B 0.0228(2) 0.33206(18) 1.00714(14) 0.0140(7) Uani d . . 1
C C13B 0.0330(3) 0.38024(19) 1.06318(14) 0.0183(7) Uani d . . 1
H H13B 0.0021 0.4338 1.0586 0.022 Uiso calc U R 1
C C14B 0.0872(3) 0.3524(2) 1.12569(15) 0.0206(8) Uani d . . 1
C C15B 0.1265(3) 0.27325(19) 1.13268(15) 0.0198(8) Uani d . . 1
H H15B 0.1595 0.2532 1.1761 0.024 Uiso calc U R 1
C C16B 0.1196(2) 0.22201(18) 1.07891(14) 0.0148(7) Uani d . . 1
C C17B -0.0424(3) 0.36756(18) 0.94307(14) 0.0174(7) Uani d . . 1
H H17D -0.1273 0.3751 0.9537 0.026 Uiso calc U R 1
H H17E -0.03 0.3319 0.9045 0.026 Uiso calc U R 1
H H17F -0.0121 0.4187 0.9294 0.026 Uiso calc U R 1
C C18B 0.1012(3) 0.4077(2) 1.18389(16) 0.0312(9) Uani d . . 1
H H18D 0.096 0.3785 1.2292 0.047 Uiso calc U R 1
H H18E 0.0382 0.4506 1.1808 0.047 Uiso calc U R 1
H H18F 0.1786 0.4299 1.1795 0.047 Uiso calc U R 1
C C19B 0.1617(3) 0.13638(18) 1.09302(14) 0.0209(8) Uani d . . 1
H H19D 0.2331 0.1237 1.0651 0.031 Uiso calc U R 1
H H19E 0.0993 0.1028 1.0803 0.031 Uiso calc U R 1
H H19F 0.1801 0.1269 1.1428 0.031 Uiso calc U R 1
C C21B -0.0034(2) 0.12674(17) 0.75221(14) 0.0116(7) Uani d . . 1
C C22B 0.0115(2) 0.04848(18) 0.77790(14) 0.0141(7) Uani d . . 1
C C23B -0.0097(3) -0.01608(18) 0.74130(15) 0.0166(7) Uani d . . 1
C C24B -0.0496(3) -0.00502(19) 0.67343(15) 0.0185(7) Uani d . . 1
C C25B -0.0664(2) 0.07047(19) 0.64444(14) 0.0160(7) Uani d . . 1
C C26B -0.0433(2) 0.13368(18) 0.68330(14) 0.0141(7) Uani d . . 1
C C31B 0.0028(2) 0.28775(17) 0.76091(13) 0.0108(7) Uani d . . 1
C C32B -0.1056(2) 0.33211(18) 0.76318(14) 0.0129(7) Uani d . . 1
C C33B -0.1294(2) 0.40546(18) 0.73087(14) 0.0141(7) Uani d . . 1
C C34B -0.0431(3) 0.43979(17) 0.69195(14) 0.0146(7) Uani d . . 1
C C35B 0.0663(2) 0.39869(18) 0.68590(14) 0.0147(7) Uani d . . 1
C C36B 0.0861(2) 0.32517(17) 0.71948(14) 0.0128(7) Uani d . . 1
C C41B 0.3319(2) 0.17475(17) 0.89045(14) 0.0134(7) Uani d . . 1
C C42B 0.3285(3) 0.08509(18) 0.89906(16) 0.0204(8) Uani d . . 1
H H42D 0.4097 0.0605 0.9016 0.031 Uiso calc U R 1
H H42E 0.2881 0.0659 0.8589 0.031 Uiso calc U R 1
H H42F 0.2855 0.0714 0.9422 0.031 Uiso calc U R 1
C C43B 0.3827(3) 0.2075(2) 0.95616(15) 0.0222(8) Uani d . . 1
H H43D 0.3257 0.2031 0.9949 0.033 Uiso calc U R 1
H H43E 0.3975 0.2631 0.9468 0.033 Uiso calc U R 1
H H43F 0.4572 0.1771 0.9688 0.033 Uiso calc U R 1
C C44B 0.4104(2) 0.19497(19) 0.82724(15) 0.0192(7) Uani d . . 1
H H44D 0.4921 0.1737 0.8363 0.029 Uiso calc U R 1
H H44E 0.4086 0.2525 0.8194 0.029 Uiso calc U R 1
H H44F 0.3807 0.1717 0.7856 0.029 Uiso calc U R 1
C C51B 0.2402(2) 0.45343(17) 0.88242(14) 0.0125(7) Uani d . . 1
C C52B 0.2835(2) 0.47916(18) 0.94501(14) 0.0163(7) Uani d . . 1
H H52B 0.2996 0.4423 0.9834 0.02 Uiso calc U R 1
C C53B 0.3029(3) 0.55801(18) 0.95122(15) 0.0184(7) Uani d . . 1
H H53B 0.3326 0.575 0.9938 0.022 Uiso calc U R 1
C C54B 0.2793(3) 0.61224(18) 0.89560(15) 0.0175(7) Uani d . . 1
H H54B 0.2923 0.6663 0.9001 0.021 Uiso calc U R 1
C C55B 0.2367(2) 0.58744(18) 0.83335(15) 0.0174(7) Uani d . . 1
H H55B 0.2207 0.6246 0.7951 0.021 Uiso calc U R 1
C C56B 0.2173(2) 0.50877(18) 0.82676(15) 0.0155(7) Uani d . . 1
H H56B 0.1882 0.4922 0.7839 0.019 Uiso calc U R 1
F F22A 0.39612(14) 0.52582(10) 0.64267(8) 0.0196(4) Uani d . . 1
F F23A 0.43931(16) 0.38691(10) 0.71243(9) 0.0274(5) Uani d . . 1
F F24A 0.54508(15) 0.37813(10) 0.84029(9) 0.0287(5) Uani d . . 1
F F25A 0.61058(16) 0.51258(11) 0.89569(8) 0.0317(5) Uani d . . 1
F F26A 0.56884(16) 0.65178(10) 0.82911(8) 0.0267(5) Uani d . . 1
F F32A 0.67962(13) 0.75526(10) 0.68078(8) 0.0215(4) Uani d . . 1
F F33A 0.73505(14) 0.88035(10) 0.74562(8) 0.0207(4) Uani d . . 1
F F34A 0.57910(15) 0.95103(10) 0.83827(8) 0.0233(4) Uani d . . 1
F F35A 0.36053(15) 0.89593(10) 0.85688(8) 0.0281(5) Uani d . . 1
F F36A 0.29930(14) 0.77303(10) 0.78928(8) 0.0227(4) Uani d . . 1
F F22B 0.05350(14) 0.03200(10) 0.84446(8) 0.0192(4) Uani d . . 1
F F23B 0.00971(16) -0.09013(10) 0.77008(9) 0.0263(4) Uani d . . 1
F F24B -0.07015(16) -0.06744(10) 0.63578(9) 0.0292(5) Uani d . . 1
F F25B -0.10291(15) 0.08260(11) 0.57755(8) 0.0275(5) Uani d . . 1
F F26B -0.05977(14) 0.20558(10) 0.64904(8) 0.0202(4) Uani d . . 1
F F32B -0.19872(13) 0.30163(10) 0.79812(8) 0.0212(4) Uani d . . 1
F F33B -0.23814(14) 0.44404(10) 0.73570(8) 0.0234(4) Uani d . . 1
F F34B -0.06522(15) 0.51144(10) 0.65939(8) 0.0237(4) Uani d . . 1
F F35B 0.15212(14) 0.43176(10) 0.64735(8) 0.0238(4) Uani d . . 1
F F36B 0.19516(13) 0.28881(10) 0.70799(8) 0.0198(4) Uani d . . 1

loop_
_atom_site_aniso_label
_atom_site_aniso_U_11
_atom_site_aniso_U_22
_atom_site_aniso_U_33
_atom_site_aniso_U_12
_atom_site_aniso_U_13
_atom_site_aniso_U_23
P1A 0.0110(4) 0.0091(4) 0.0123(4) -0.0011(3) -0.0009(3) 0.0003(3)
O1A 0.0102(10) 0.0120(12) 0.0128(10) 0.0001(9) -0.0009(8) 0.0021(9)
B1A 0.0126(18) 0.012(2) 0.0142(17) -0.0019(15) 0.0016(14) 0.0013(15)
B1B 0.0120(18) 0.010(2) 0.0115(17) -0.0001(15) -0.0011(14) 0.0007(14)
C1A 0.0127(16) 0.0058(16) 0.0128(15) -0.0028(13) -0.0017(12) 0.0003(12)
C2A 0.0143(16) 0.0101(17) 0.0121(15) -0.0052(13) -0.0019(12) -0.0006(12)
C3A 0.0105(15) 0.0136(18) 0.0149(15) 0.0005(13) -0.0003(12) -0.0045(13)
C4A 0.0161(17) 0.022(2) 0.0151(16) 0.0054(14) 0.0024(13) -0.0029(14)
C5A 0.0164(17) 0.026(2) 0.0211(17) -0.0006(15) 0.0004(14) -0.0006(15)
C6A 0.0283(19) 0.018(2) 0.0260(18) 0.0044(16) 0.0030(15) -0.0054(15)
C7A 0.0128(16) 0.0110(17) 0.0117(15) -0.0016(13) 0.0009(12) 0.0015(13)
C8A 0.0090(16) 0.017(2) 0.0125(15) 0.0008(14) 0.0016(12) -0.0002(13)
C9A 0.0101(16) 0.018(2) 0.0132(15) 0.0012(14) 0.0027(12) -0.0017(14)
C11A 0.0109(15) 0.0113(18) 0.0126(15) 0.0008(13) 0.0000(12) 0.0013(13)
C12A 0.0081(15) 0.0126(18) 0.0175(16) 0.0036(13) 0.0053(12) 0.0005(13)
C13A 0.0143(16) 0.0122(18) 0.0242(17) -0.0022(14) 0.0050(14) 0.0016(14)
C14A 0.0164(17) 0.020(2) 0.0182(17) 0.0047(15) 0.0036(14) 0.0062(14)
C15A 0.0177(17) 0.024(2) 0.0115(15) 0.0042(15) -0.0012(13) 0.0012(14)
C16A 0.0141(16) 0.0167(19) 0.0136(16) 0.0043(14) -0.0003(13) 0.0001(13)
C17A 0.0172(17) 0.0100(18) 0.0235(17) -0.0047(14) 0.0009(13) -0.0004(14)
C18A 0.036(2) 0.027(2) 0.0282(19) 0.0024(17) 0.0014(16) 0.0135(16)
C19A 0.0229(18) 0.021(2) 0.0155(16) -0.0012(15) -0.0073(14) 0.0008(14)
C21A 0.0096(15) 0.0162(18) 0.0115(15) -0.0007(13) 0.0029(12) 0.0006(13)
C22A 0.0130(16) 0.0190(19) 0.0090(15) -0.0009(14) -0.0014(12) 0.0005(13)
C23A 0.0137(16) 0.0141(19) 0.0217(17) -0.0020(14) 0.0014(13) -0.0040(14)
C24A 0.0168(17) 0.019(2) 0.0163(16) 0.0033(14) 0.0008(13) 0.0084(14)
C25A 0.0166(17) 0.024(2) 0.0101(15) -0.0009(15) -0.0036(13) 0.0048(14)
C26A 0.0201(17) 0.0167(19) 0.0134(16) -0.0012(14) 0.0006(13) -0.0028(14)
C31A 0.0166(16) 0.0121(18) 0.0101(15) 0.0006(13) 0.0010(12) 0.0031(13)
C32A 0.0192(17) 0.0140(18) 0.0099(15) 0.0051(14) 0.0006(13) -0.0020(13)
C33A 0.0126(16) 0.0204(19) 0.0127(15) -0.0024(14) -0.0050(13) 0.0035(13)
C34A 0.032(2) 0.0107(18) 0.0084(15) -0.0042(15) -0.0039(14) -0.0019(13)
C35A 0.0251(18) 0.0137(18) 0.0112(15) 0.0022(15) 0.0044(13) -0.0023(13)
C36A 0.0141(16) 0.0161(19) 0.0129(15) -0.0030(14) 0.0019(13) 0.0026(13)
C41A 0.0105(15) 0.0113(18) 0.0210(16) 0.0000(13) 0.0017(13) 0.0058(13)
C42A 0.0128(16) 0.0152(19) 0.0244(17) -0.0013(14) -0.0029(13) 0.0014(14)
C43A 0.0128(16) 0.023(2) 0.0267(18) -0.0016(14) 0.0037(14) 0.0033(15)
C44A 0.0154(17) 0.0159(19) 0.0330(19) -0.0058(14) -0.0038(14) 0.0023(15)
C51A 0.0077(15) 0.0157(19) 0.0151(16) -0.0020(13) 0.0034(12) -0.0006(13)
C52A 0.0173(17) 0.0146(19) 0.0148(16) -0.0007(14) 0.0008(13) -0.0038(13)
C53A 0.0192(17) 0.0159(19) 0.0192(17) -0.0008(14) 0.0013(14) 0.0047(14)
C54A 0.0197(17) 0.0091(18) 0.0273(18) -0.0018(14) 0.0056(14) 0.0009(14)
C55A 0.0169(17) 0.0158(19) 0.0198(17) -0.0030(14) 0.0017(13) -0.0084(14)
C56A 0.0150(16) 0.0152(19) 0.0149(16) -0.0014(14) 0.0015(13) -0.0003(13)
P1B 0.0113(4) 0.0112(5) 0.0103(4) -0.0001(3) -0.0012(3) -0.0007(3)
O1B 0.0119(10) 0.0110(12) 0.0108(10) 0.0000(9) -0.0039(8) -0.0017(8)
C1B 0.0111(16) 0.0077(17) 0.0122(15) 0.0001(13) -0.0031(12) -0.0023(12)
C2B 0.0171(17) 0.0101(17) 0.0114(15) 0.0024(13) -0.0036(12) 0.0000(13)
C3B 0.0138(16) 0.0144(18) 0.0130(15) -0.0013(14) 0.0013(12) 0.0004(13)
C4B 0.0190(17) 0.037(2) 0.0161(17) -0.0087(16) 0.0029(14) 0.0055(15)
C5B 0.0278(19) 0.019(2) 0.0278(18) -0.0058(16) 0.0084(15) -0.0028(15)
C6B 0.0169(17) 0.019(2) 0.0251(18) -0.0023(15) -0.0035(14) 0.0016(14)
C7B 0.0097(15) 0.0135(18) 0.0122(15) -0.0024(13) 0.0002(12) -0.0021(13)
C8B 0.0081(15) 0.016(2) 0.0122(15) 0.0000(14) -0.0014(12) -0.0021(13)
C9B 0.0096(15) 0.022(2) 0.0080(15) -0.0015(14) 0.0016(12) 0.0006(13)
C11B 0.0082(15) 0.0199(19) 0.0101(15) -0.0008(13) 0.0010(12) -0.0059(13)
C12B 0.0098(15) 0.0194(19) 0.0128(15) -0.0016(13) 0.0026(12) -0.0015(13)
C13B 0.0200(17) 0.0163(19) 0.0194(17) -0.0040(14) 0.0054(14) -0.0052(14)
C14B 0.0176(17) 0.028(2) 0.0173(17) -0.0061(15) 0.0031(14) -0.0116(15)
C15B 0.0163(17) 0.031(2) 0.0125(16) -0.0004(15) -0.0045(13) -0.0037(15)
C16B 0.0100(16) 0.0205(19) 0.0141(15) -0.0018(14) -0.0021(12) -0.0013(14)
C17B 0.0217(17) 0.0123(18) 0.0173(16) 0.0029(14) 0.0023(13) 0.0003(13)
C18B 0.032(2) 0.037(2) 0.0261(19) -0.0046(18) -0.0033(16) -0.0177(17)
C19B 0.0258(18) 0.023(2) 0.0131(16) 0.0022(15) -0.0044(14) 0.0001(14)
C21B 0.0091(15) 0.0132(18) 0.0124(15) -0.0007(13) 0.0031(12) -0.0003(13)
C22B 0.0121(16) 0.0192(19) 0.0108(15) -0.0005(14) -0.0003(12) 0.0015(13)
C23B 0.0202(17) 0.0083(18) 0.0212(17) -0.0007(14) 0.0026(14) -0.0015(14)
C24B 0.0182(17) 0.017(2) 0.0221(17) -0.0053(15) 0.0002(14) -0.0115(15)
C25B 0.0157(17) 0.024(2) 0.0088(15) -0.0018(14) -0.0021(13) -0.0037(14)
C26B 0.0110(16) 0.0164(19) 0.0141(16) 0.0015(14) 0.0024(13) 0.0012(14)
C31B 0.0129(16) 0.0147(18) 0.0054(14) -0.0015(13) -0.0017(12) -0.0064(12)
C32B 0.0095(15) 0.0168(19) 0.0128(15) -0.0041(13) 0.0015(12) -0.0001(13)
C33B 0.0097(15) 0.0161(19) 0.0159(16) 0.0043(13) -0.0046(12) -0.0032(13)
C34B 0.0249(18) 0.0086(18) 0.0100(15) 0.0005(14) -0.0034(13) 0.0020(13)
C35B 0.0146(16) 0.0164(19) 0.0135(15) -0.0049(14) 0.0041(13) -0.0003(13)
C36B 0.0125(16) 0.0135(18) 0.0123(15) 0.0008(13) -0.0007(12) -0.0027(13)
C41B 0.0115(16) 0.0135(18) 0.0150(15) -0.0002(13) -0.0026(12) -0.0008(13)
C42B 0.0143(17) 0.0176(19) 0.0283(18) 0.0047(14) -0.0005(14) -0.0004(15)
C43B 0.0143(17) 0.030(2) 0.0220(17) 0.0022(15) -0.0063(14) -0.0020(15)
C44B 0.0113(16) 0.0194(19) 0.0270(18) 0.0007(14) -0.0001(13) -0.0049(15)
C51B 0.0110(15) 0.0095(17) 0.0172(16) -0.0020(13) 0.0053(13) -0.0019(13)
C52B 0.0215(17) 0.0146(19) 0.0128(16) -0.0031(14) -0.0004(13) 0.0015(13)
C53B 0.0265(18) 0.0165(19) 0.0130(16) -0.0040(15) -0.0004(13) -0.0045(14)
C54B 0.0224(18) 0.0094(18) 0.0214(17) -0.0020(14) 0.0041(14) -0.0060(14)
C55B 0.0174(17) 0.0166(19) 0.0176(16) 0.0004(14) 0.0015(13) 0.0027(14)
C56B 0.0133(16) 0.019(2) 0.0146(16) -0.0013(14) 0.0003(13) -0.0033(14)
F22A 0.0284(10) 0.0162(10) 0.0144(9) -0.0036(8) -0.0086(8) 0.0015(7)
F23A 0.0387(11) 0.0146(11) 0.0291(10) -0.0049(9) -0.0088(9) 0.0027(8)
F24A 0.0343(11) 0.0190(11) 0.0310(10) 0.0002(9) -0.0061(9) 0.0132(9)
F25A 0.0429(12) 0.0319(13) 0.0195(10) -0.0010(10) -0.0161(9) 0.0078(8)
F26A 0.0424(12) 0.0196(11) 0.0184(9) -0.0040(9) -0.0122(8) -0.0008(8)
F32A 0.0135(9) 0.0299(12) 0.0220(9) -0.0015(8) 0.0019(7) -0.0112(8)
F33A 0.0180(10) 0.0236(11) 0.0212(9) -0.0067(8) -0.0059(8) -0.0004(8)
F34A 0.0353(11) 0.0154(11) 0.0202(9) -0.0049(9) -0.0038(8) -0.0062(8)
F35A 0.0360(11) 0.0233(11) 0.0255(10) -0.0018(9) 0.0146(8) -0.0102(8)
F36A 0.0228(10) 0.0205(11) 0.0258(10) -0.0065(8) 0.0113(8) -0.0053(8)
F22B 0.0294(10) 0.0141(10) 0.0139(9) -0.0002(8) -0.0039(8) 0.0001(7)
F23B 0.0405(12) 0.0107(11) 0.0281(10) -0.0033(9) 0.0013(9) -0.0019(8)
F24B 0.0397(12) 0.0228(12) 0.0276(10) -0.0085(9) -0.0019(9) -0.0146(9)
F25B 0.0366(11) 0.0305(12) 0.0162(9) -0.0036(9) -0.0095(8) -0.0059(8)
F26B 0.0282(10) 0.0181(11) 0.0142(9) -0.0007(8) -0.0070(8) -0.0005(8)
F32B 0.0117(9) 0.0227(11) 0.0278(10) -0.0002(8) 0.0024(8) 0.0099(8)
F33B 0.0152(9) 0.0221(11) 0.0311(10) 0.0066(8) 0.0002(8) 0.0044(8)
F34B 0.0269(10) 0.0159(11) 0.0268(10) 0.0028(8) 0.0000(8) 0.0086(8)
F35B 0.0242(10) 0.0194(11) 0.0267(10) -0.0008(8) 0.0110(8) 0.0073(8)
F36B 0.0148(9) 0.0174(10) 0.0257(9) 0.0047(8) 0.0074(8) 0.0028(8)

loop_
_atom_type_symbol
_atom_type_description
_atom_type_scat_dispersion_real
_atom_type_scat_dispersion_imag
_atom_type_scat_source
C C 0.0033 0.0016 'International Tables Vol C Tables 4.2.6.8 and 6.1.1.4'
H H 0.0000 0.0000 'International Tables Vol C Tables 4.2.6.8 and 6.1.1.4'
B B 0.0013 0.0007 'International Tables Vol C Tables 4.2.6.8 and 6.1.1.4'
O O 0.0106 0.0060 'International Tables Vol C Tables 4.2.6.8 and 6.1.1.4'
F F 0.0171 0.0103 'International Tables Vol C Tables 4.2.6.8 and 6.1.1.4'
P P 0.1023 0.0942 'International Tables Vol C Tables 4.2.6.8 and 6.1.1.4'

loop_
_geom_angle_atom_site_label_1
_geom_angle_atom_site_label_2
_geom_angle_atom_site_label_3
_geom_angle
C1A P1A C11A 122.38(13)
C1A P1A C7A 96.37(12)
C11A P1A C7A 116.56(12)
C1A P1A H1A 107.4(10)
C11A P1A H1A 106.9(10)
C7A P1A H1A 105.9(10)
C7A O1A B1A 116.7(2)
O1A B1A C21A 106.6(2)
O1A B1A C31A 110.8(2)
C21A B1A C31A 112.4(2)
O1A B1A C1A 104.3(2)
C21A B1A C1A 108.9(2)
C31A B1A C1A 113.3(2)
O1B B1B C21B 105.2(2)
O1B B1B C31B 110.9(2)
C21B B1B C31B 113.2(2)
O1B B1B C1B 104.1(2)
C21B B1B C1B 108.7(2)
C31B B1B C1B 114.0(2)
C2A C1A B1A 124.4(2)
C2A C1A P1A 128.3(2)
B1A C1A P1A 105.86(18)
C1A C2A C3A 135.8(3)
C1A C2A H2A 112.1
C3A C2A H2A 112.1
C2A C3A C4A 115.9(2)
C2A C3A C6A 106.6(2)
C4A C3A C6A 109.1(2)
C2A C3A C5A 106.7(2)
C4A C3A C5A 109.1(2)
C6A C3A C5A 109.2(2)
C3A C4A H4A1 109.5
C3A C4A H4A2 109.5
H4A1 C4A H4A2 109.5
C3A C4A H4A3 109.5
H4A1 C4A H4A3 109.5
H4A2 C4A H4A3 109.5
C3A C5A H5A1 109.5
C3A C5A H5A2 109.5
H5A1 C5A H5A2 109.5
C3A C5A H5A3 109.5
H5A1 C5A H5A3 109.5
H5A2 C5A H5A3 109.5
C3A C6A H6A1 109.5
C3A C6A H6A2 109.5
H6A1 C6A H6A2 109.5
C3A C6A H6A3 109.5
H6A1 C6A H6A3 109.5
H6A2 C6A H6A3 109.5
O1A C7A C8A 115.7(2)
O1A C7A C41A 109.2(2)
C8A C7A C41A 108.9(2)
O1A C7A P1A 100.80(16)
C8A C7A P1A 106.90(19)
C41A C7A P1A 115.43(19)
C9A C8A C7A 170.5(3)
C8A C9A C51A 176.5(3)
C12A C11A C16A 121.0(3)
C12A C11A P1A 120.2(2)
C16A C11A P1A 118.8(2)
C13A C12A C11A 118.2(3)
C13A C12A C17A 117.9(3)
C11A C12A C17A 123.8(3)
C14A C13A C12A 122.4(3)
C14A C13A H13A 118.8
C12A C13A H13A 118.8
C13A C14A C15A 117.9(3)
C13A C14A C18A 121.1(3)
C15A C14A C18A 120.9(3)
C16A C15A C14A 122.8(3)
C16A C15A H15A 118.6
C14A C15A H15A 118.6
C15A C16A C11A 117.6(3)
C15A C16A C19A 117.9(3)
C11A C16A C19A 124.5(3)
C12A C17A H17A 109.5
C12A C17A H17B 109.5
H17A C17A H17B 109.5
C12A C17A H17C 109.5
H17A C17A H17C 109.5
H17B C17A H17C 109.5
C14A C18A H18A 109.5
C14A C18A H18B 109.5
H18A C18A H18B 109.5
C14A C18A H18C 109.5
H18A C18A H18C 109.5
H18B C18A H18C 109.5
C16A C19A H19A 109.5
C16A C19A H19B 109.5
H19A C19A H19B 109.5
C16A C19A H19C 109.5
H19A C19A H19C 109.5
H19B C19A H19C 109.5
C22A C21A C26A 112.7(3)
C22A C21A B1A 120.5(2)
C26A C21A B1A 126.9(3)
F22A C22A C23A 115.5(3)
F22A C22A C21A 119.3(3)
C23A C22A C21A 125.2(3)
F23A C23A C22A 121.5(3)
F23A C23A C24A 119.2(3)
C22A C23A C24A 119.2(3)
F24A C24A C25A 120.8(3)
F24A C24A C23A 120.6(3)
C25A C24A C23A 118.7(3)
F25A C25A C24A 119.5(3)
F25A C25A C26A 120.5(3)
C24A C25A C26A 120.1(3)
F26A C26A C25A 115.0(2)
F26A C26A C21A 120.7(3)
C25A C26A C21A 124.2(3)
C36A C31A C32A 112.6(3)
C36A C31A B1A 122.6(3)
C32A C31A B1A 124.7(2)
F32A C32A C33A 115.2(3)
F32A C32A C31A 120.3(3)
C33A C32A C31A 124.5(3)
F33A C33A C34A 119.9(3)
F33A C33A C32A 120.1(2)
C34A C33A C32A 120.0(3)
F34A C34A C33A 121.0(3)
F34A C34A C35A 121.0(3)
C33A C34A C35A 118.0(3)
F35A C35A C36A 120.6(3)
F35A C35A C34A 118.8(3)
C36A C35A C34A 120.6(3)
F36A C36A C35A 115.7(2)
F36A C36A C31A 119.9(3)
C35A C36A C31A 124.3(3)
C44A C41A C42A 109.9(2)
C44A C41A C43A 108.9(2)
C42A C41A C43A 109.2(2)
C44A C41A C7A 110.8(2)
C42A C41A C7A 110.9(2)
C43A C41A C7A 107.1(2)
C41A C42A H42A 109.5
C41A C42A H42B 109.5
H42A C42A H42B 109.5
C41A C42A H42C 109.5
H42A C42A H42C 109.5
H42B C42A H42C 109.5
C41A C43A H43A 109.5
C41A C43A H43B 109.5
H43A C43A H43B 109.5
C41A C43A H43C 109.5
H43A C43A H43C 109.5
H43B C43A H43C 109.5
C41A C44A H44A 109.5
C41A C44A H44B 109.5
H44A C44A H44B 109.5
C41A C44A H44C 109.5
H44A C44A H44C 109.5
H44B C44A H44C 109.5
C56A C51A C52A 118.5(3)
C56A C51A C9A 122.1(3)
C52A C51A C9A 119.3(3)
C53A C52A C51A 120.8(3)
C53A C52A H52A 119.6
C51A C52A H52A 119.6
C52A C53A C54A 120.1(3)
C52A C53A H53A 119.9
C54A C53A H53A 119.9
C55A C54A C53A 119.5(3)
C55A C54A H54A 120.3
C53A C54A H54A 120.3
C56A C55A C54A 120.9(3)
C56A C55A H55A 119.6
C54A C55A H55A 119.6
C55A C56A C51A 120.2(3)
C55A C56A H56A 119.9
C51A C56A H56A 119.9
C1B P1B C11B 122.65(13)
C1B P1B C7B 96.74(12)
C11B P1B C7B 115.43(13)
C1B P1B H1B 108.2(10)
C11B P1B H1B 107.5(10)
C7B P1B H1B 104.8(10)
C7B O1B B1B 117.3(2)
C2B C1B B1B 126.0(2)
C2B C1B P1B 127.1(2)
B1B C1B P1B 105.70(19)
C1B C2B C3B 134.8(3)
C1B C2B H2B 112.6
C3B C2B H2B 112.6
C2B C3B C4B 113.8(2)
C2B C3B C6B 107.7(2)
C4B C3B C6B 108.3(2)
C2B C3B C5B 107.5(2)
C4B C3B C5B 109.7(2)
C6B C3B C5B 109.9(2)
C3B C4B H4B1 109.5
C3B C4B H4B2 109.5
H4B1 C4B H4B2 109.5
C3B C4B H4B3 109.5
H4B1 C4B H4B3 109.5
H4B2 C4B H4B3 109.5
C3B C5B H5B1 109.5
C3B C5B H5B2 109.5
H5B1 C5B H5B2 109.5
C3B C5B H5B3 109.5
H5B1 C5B H5B3 109.5
H5B2 C5B H5B3 109.5
C3B C6B H6B1 109.5
C3B C6B H6B2 109.5
H6B1 C6B H6B2 109.5
C3B C6B H6B3 109.5
H6B1 C6B H6B3 109.5
H6B2 C6B H6B3 109.5
O1B C7B C8B 115.4(2)
O1B C7B C41B 108.9(2)
C8B C7B C41B 109.3(2)
O1B C7B P1B 100.34(17)
C8B C7B P1B 106.83(18)
C41B C7B P1B 116.06(19)
C9B C8B C7B 171.7(3)
C8B C9B C51B 178.8(3)
C12B C11B C16B 120.7(3)
C12B C11B P1B 121.1(2)
C16B C11B P1B 118.1(2)
C13B C12B C11B 118.2(3)
C13B C12B C17B 117.5(3)
C11B C12B C17B 124.3(3)
C12B C13B C14B 122.1(3)
C12B C13B H13B 119.0
C14B C13B H13B 119.0
C15B C14B C13B 118.2(3)
C15B C14B C18B 121.6(3)
C13B C14B C18B 120.3(3)
C14B C15B C16B 122.7(3)
C14B C15B H15B 118.6
C16B C15B H15B 118.6
C15B C16B C11B 117.9(3)
C15B C16B C19B 118.2(3)
C11B C16B C19B 123.9(3)
C12B C17B H17D 109.5
C12B C17B H17E 109.5
H17D C17B H17E 109.5
C12B C17B H17F 109.5
H17D C17B H17F 109.5
H17E C17B H17F 109.5
C14B C18B H18D 109.5
C14B C18B H18E 109.5
H18D C18B H18E 109.5
C14B C18B H18F 109.5
H18D C18B H18F 109.5
H18E C18B H18F 109.5
C16B C19B H19D 109.5
C16B C19B H19E 109.5
H19D C19B H19E 109.5
C16B C19B H19F 109.5
H19D C19B H19F 109.5
H19E C19B H19F 109.5
C22B C21B C26B 112.6(3)
C22B C21B B1B 120.9(2)
C26B C21B B1B 126.5(3)
C23B C22B F22B 115.2(3)
C23B C22B C21B 125.3(3)
F22B C22B C21B 119.4(3)
F23B C23B C22B 121.2(3)
F23B C23B C24B 119.6(3)
C22B C23B C24B 119.1(3)
F24B C24B C25B 120.5(3)
F24B C24B C23B 120.5(3)
C25B C24B C23B 118.9(3)
F25B C25B C24B 119.9(3)
F25B C25B C26B 120.2(3)
C24B C25B C26B 119.9(3)
F26B C26B C25B 115.1(2)
F26B C26B C21B 120.7(3)
C25B C26B C21B 124.2(3)
C32B C31B C36B 112.2(3)
C32B C31B B1B 125.0(3)
C36B C31B B1B 122.7(2)
F32B C32B C33B 115.3(2)
F32B C32B C31B 119.5(3)
C33B C32B C31B 125.2(3)
F33B C33B C34B 119.2(3)
F33B C33B C32B 120.9(3)
C34B C33B C32B 119.8(3)
F34B C34B C33B 120.6(3)
F34B C34B C35B 120.8(3)
C33B C34B C35B 118.5(3)
F35B C35B C36B 121.4(2)
F35B C35B C34B 119.1(3)
C36B C35B C34B 119.5(3)
F36B C36B C35B 114.6(2)
F36B C36B C31B 120.6(3)
C35B C36B C31B 124.7(3)
C42B C41B C44B 109.0(2)
C42B C41B C43B 110.6(2)
C44B C41B C43B 109.2(2)
C42B C41B C7B 110.9(2)
C44B C41B C7B 106.7(2)
C43B C41B C7B 110.4(2)
C41B C42B H42D 109.5
C41B C42B H42E 109.5
H42D C42B H42E 109.5
C41B C42B H42F 109.5
H42D C42B H42F 109.5
H42E C42B H42F 109.5
C41B C43B H43D 109.5
C41B C43B H43E 109.5
H43D C43B H43E 109.5
C41B C43B H43F 109.5
H43D C43B H43F 109.5
H43E C43B H43F 109.5
C41B C44B H44D 109.5
C41B C44B H44E 109.5
H44D C44B H44E 109.5
C41B C44B H44F 109.5
H44D C44B H44F 109.5
H44E C44B H44F 109.5
C56B C51B C52B 118.7(3)
C56B C51B C9B 121.2(3)
C52B C51B C9B 120.1(3)
C53B C52B C51B 120.4(3)
C53B C52B H52B 119.8
C51B C52B H52B 119.8
C52B C53B C54B 120.3(3)
C52B C53B H53B 119.9
C54B C53B H53B 119.9
C53B C54B C55B 119.9(3)
C53B C54B H54B 120.1
C55B C54B H54B 120.1
C56B C55B C54B 120.1(3)
C56B C55B H55B 119.9
C54B C55B H55B 119.9
C55B C56B C51B 120.7(3)
C55B C56B H56B 119.6
C51B C56B H56B 119.6

loop_
_geom_bond_atom_site_label_1
_geom_bond_atom_site_label_2
_geom_bond_distance
P1A C1A 1.784(3)
P1A C11A 1.801(3)
P1A C7A 1.905(3)
P1A H1A 1.36(3)
O1A C7A 1.405(3)
O1A B1A 1.498(4)
B1A C21A 1.642(4)
B1A C31A 1.655(4)
B1A C1A 1.662(4)
B1B O1B 1.495(4)
B1B C21B 1.646(4)
B1B C31B 1.655(4)
B1B C1B 1.664(4)
C1A C2A 1.342(4)
C2A C3A 1.512(4)
C2A H2A 0.95
C3A C4A 1.522(4)
C3A C6A 1.534(4)
C3A C5A 1.539(4)
C4A H4A1 0.98
C4A H4A2 0.98
C4A H4A3 0.98
C5A H5A1 0.98
C5A H5A2 0.98
C5A H5A3 0.98
C6A H6A1 0.98
C6A H6A2 0.98
C6A H6A3 0.98
C7A C8A 1.478(4)
C7A C41A 1.574(4)
C8A C9A 1.196(4)
C9A C51A 1.441(4)
C11A C12A 1.403(4)
C11A C16A 1.416(4)
C12A C13A 1.393(4)
C12A C17A 1.515(4)
C13A C14A 1.385(4)
C13A H13A 0.95
C14A C15A 1.388(4)
C14A C18A 1.507(4)
C15A C16A 1.388(4)
C15A H15A 0.95
C16A C19A 1.512(4)
C17A H17A 0.98
C17A H17B 0.98
C17A H17C 0.98
C18A H18A 0.98
C18A H18B 0.98
C18A H18C 0.98
C19A H19A 0.98
C19A H19B 0.98
C19A H19C 0.98
C21A C22A 1.392(4)
C21A C26A 1.393(4)
C22A F22A 1.365(3)
C22A C23A 1.371(4)
C23A F23A 1.348(3)
C23A C24A 1.382(4)
C24A F24A 1.346(3)
C24A C25A 1.369(4)
C25A F25A 1.350(3)
C25A C26A 1.379(4)
C26A F26A 1.361(3)
C31A C36A 1.395(4)
C31A C32A 1.396(4)
C32A F32A 1.357(3)
C32A C33A 1.375(4)
C33A F33A 1.358(3)
C33A C34A 1.373(4)
C34A F34A 1.346(3)
C34A C35A 1.374(4)
C35A F35A 1.360(3)
C35A C36A 1.369(4)
C36A F36A 1.355(3)
C41A C44A 1.532(4)
C41A C42A 1.539(4)
C41A C43A 1.539(4)
C42A H42A 0.98
C42A H42B 0.98
C42A H42C 0.98
C43A H43A 0.98
C43A H43B 0.98
C43A H43C 0.98
C44A H44A 0.98
C44A H44B 0.98
C44A H44C 0.98
C51A C56A 1.400(4)
C51A C52A 1.403(4)
C52A C53A 1.381(4)
C52A H52A 0.95
C53A C54A 1.389(4)
C53A H53A 0.95
C54A C55A 1.388(4)
C54A H54A 0.95
C55A C56A 1.378(4)
C55A H55A 0.95
C56A H56A 0.95
P1B C1B 1.782(3)
P1B C11B 1.799(3)
P1B C7B 1.903(3)
P1B H1B 1.35(2)
O1B C7B 1.405(3)
C1B C2B 1.339(4)
C2B C3B 1.518(4)
C2B H2B 0.95
C3B C4B 1.532(4)
C3B C6B 1.533(4)
C3B C5B 1.537(4)
C4B H4B1 0.98
C4B H4B2 0.98
C4B H4B3 0.98
C5B H5B1 0.98
C5B H5B2 0.98
C5B H5B3 0.98
C6B H6B1 0.98
C6B H6B2 0.98
C6B H6B3 0.98
C7B C8B 1.478(4)
C7B C41B 1.570(4)
C8B C9B 1.200(4)
C9B C51B 1.438(4)
C11B C12B 1.410(4)
C11B C16B 1.418(4)
C12B C13B 1.392(4)
C12B C17B 1.511(4)
C13B C14B 1.393(4)
C13B H13B 0.95
C14B C15B 1.384(4)
C14B C18B 1.511(4)
C15B C16B 1.387(4)
C15B H15B 0.95
C16B C19B 1.508(4)
C17B H17D 0.98
C17B H17E 0.98
C17B H17F 0.98
C18B H18D 0.98
C18B H18E 0.98
C18B H18F 0.98
C19B H19D 0.98
C19B H19E 0.98
C19B H19F 0.98
C21B C22B 1.392(4)
C21B C26B 1.394(4)
C22B C23B 1.368(4)
C22B F22B 1.371(3)
C23B F23B 1.351(3)
C23B C24B 1.378(4)
C24B F24B 1.347(3)
C24B C25B 1.372(4)
C25B F25B 1.349(3)
C25B C26B 1.379(4)
C26B F26B 1.357(3)
C31B C32B 1.391(4)
C31B C36B 1.394(4)
C32B F32B 1.363(3)
C32B C33B 1.372(4)
C33B F33B 1.354(3)
C33B C34B 1.369(4)
C34B F34B 1.346(3)
C34B C35B 1.381(4)
C35B F35B 1.352(3)
C35B C36B 1.379(4)
C36B F36B 1.358(3)
C41B C42B 1.527(4)
C41B C44B 1.533(4)
C41B C43B 1.534(4)
C42B H42D 0.98
C42B H42E 0.98
C42B H42F 0.98
C43B H43D 0.98
C43B H43E 0.98
C43B H43F 0.98
C44B H44D 0.98
C44B H44E 0.98
C44B H44F 0.98
C51B C56B 1.397(4)
C51B C52B 1.401(4)
C52B C53B 1.385(4)
C52B H52B 0.95
C53B C54B 1.386(4)
C53B H53B 0.95
C54B C55B 1.386(4)
C54B H54B 0.95
C55B C56B 1.383(4)
C55B H55B 0.95
C56B H56B 0.95

loop_
_geom_torsion_atom_site_label_1
_geom_torsion_atom_site_label_2
_geom_torsion_atom_site_label_3
_geom_torsion_atom_site_label_4
_geom_torsion
C7A O1A B1A C21A -156.1(2)
C7A O1A B1A C31A 81.2(3)
C7A O1A B1A C1A -41.0(3)
O1A B1A C1A C2A -151.2(3)
C21A B1A C1A C2A -37.7(4)
C31A B1A C1A C2A 88.2(3)
O1A B1A C1A P1A 15.9(3)
C21A B1A C1A P1A 129.4(2)
C31A B1A C1A P1A -104.7(2)
C11A P1A C1A C2A -61.5(3)
C7A P1A C1A C2A 171.4(3)
C11A P1A C1A B1A 132.02(19)
C7A P1A C1A B1A 4.9(2)
B1A C1A C2A C3A 171.4(3)
P1A C1A C2A C3A 7.2(5)
C1A C2A C3A C4A 3.7(5)
C1A C2A C3A C6A -118.0(4)
C1A C2A C3A C5A 125.4(4)
B1A O1A C7A C8A -71.8(3)
B1A O1A C7A C41A 165.0(2)
B1A O1A C7A P1A 43.1(3)
C1A P1A C11A C12A -40.8(3)
C7A P1A C11A C12A 76.8(2)
C1A P1A C11A C16A 138.7(2)
C7A P1A C11A C16A -103.7(2)
C16A C11A C12A C13A 3.9(4)
P1A C11A C12A C13A -176.6(2)
C16A C11A C12A C17A -171.1(2)
P1A C11A C12A C17A 8.4(4)
C11A C12A C13A C14A -0.3(4)
C17A C12A C13A C14A 175.0(3)
C12A C13A C14A C15A -3.0(4)
C12A C13A C14A C18A 178.2(3)
C13A C14A C15A C16A 2.8(4)
C18A C14A C15A C16A -178.4(3)
C14A C15A C16A C11A 0.7(4)
C14A C15A C16A C19A -176.4(3)
C12A C11A C16A C15A -4.1(4)
P1A C11A C16A C15A 176.4(2)
C12A C11A C16A C19A 172.8(3)
P1A C11A C16A C19A -6.7(4)
O1A B1A C21A C22A 56.6(3)
C31A B1A C21A C22A 178.3(2)
C1A B1A C21A C22A -55.3(3)
O1A B1A C21A C26A -121.7(3)
C31A B1A C21A C26A -0.1(4)
C1A B1A C21A C26A 126.3(3)
C26A C21A C22A F22A -179.3(2)
B1A C21A C22A F22A 2.1(4)
C26A C21A C22A C23A 1.3(4)
B1A C21A C22A C23A -177.2(3)
F22A C22A C23A F23A 0.4(4)
C21A C22A C23A F23A 179.7(2)
F22A C22A C23A C24A -179.7(2)
C21A C22A C23A C24A -0.3(4)
F23A C23A C24A F24A -0.1(4)
C22A C23A C24A F24A 179.9(2)
F23A C23A C24A C25A 179.4(2)
C22A C23A C24A C25A -0.6(4)
F24A C24A C25A F25A 0.6(4)
C23A C24A C25A F25A -178.9(3)
F24A C24A C25A C26A 179.8(3)
C23A C24A C25A C26A 0.3(4)
F25A C25A C26A F26A -1.4(4)
C24A C25A C26A F26A 179.4(3)
F25A C25A C26A C21A 180.0(3)
C24A C25A C26A C21A 0.8(4)
C22A C21A C26A F26A 179.9(2)
B1A C21A C26A F26A -1.6(4)
C22A C21A C26A C25A -1.6(4)
B1A C21A C26A C25A 176.9(3)
O1A B1A C31A C36A 30.3(4)
C21A B1A C31A C36A -88.9(3)
C1A B1A C31A C36A 147.1(3)
O1A B1A C31A C32A -153.0(3)
C21A B1A C31A C32A 87.8(3)
C1A B1A C31A C32A -36.2(4)
C36A C31A C32A F32A 176.3(2)
B1A C31A C32A F32A -0.6(4)
C36A C31A C32A C33A -2.1(4)
B1A C31A C32A C33A -179.0(3)
F32A C32A C33A F33A 3.5(4)
C31A C32A C33A F33A -178.0(3)
F32A C32A C33A C34A -176.0(2)
C31A C32A C33A C34A 2.5(5)
F33A C33A C34A F34A -0.6(4)
C32A C33A C34A F34A 178.9(3)
F33A C33A C34A C35A 178.9(3)
C32A C33A C34A C35A -1.6(4)
F34A C34A C35A F35A -0.4(4)
C33A C34A C35A F35A -179.9(2)
F34A C34A C35A C36A -180.0(3)
C33A C34A C35A C36A 0.5(4)
F35A C35A C36A F36A -1.9(4)
C34A C35A C36A F36A 177.8(3)
F35A C35A C36A C31A -179.8(2)
C34A C35A C36A C31A -0.2(5)
C32A C31A C36A F36A -177.0(2)
B1A C31A C36A F36A 0.1(4)
C32A C31A C36A C35A 0.9(4)
B1A C31A C36A C35A 177.9(3)
O1A C7A C41A C44A -59.3(3)
C8A C7A C41A C44A 173.5(2)
P1A C7A C41A C44A 53.3(3)
O1A C7A C41A C42A 178.4(2)
C8A C7A C41A C42A 51.2(3)
P1A C7A C41A C42A -69.0(3)
O1A C7A C41A C43A 59.3(3)
C8A C7A C41A C43A -67.9(3)
P1A C7A C41A C43A 171.95(19)
C56A C51A C52A C53A -0.5(4)
C9A C51A C52A C53A 177.5(3)
C51A C52A C53A C54A 0.8(4)
C52A C53A C54A C55A -0.9(4)
C53A C54A C55A C56A 0.7(4)
C54A C55A C56A C51A -0.4(4)
C52A C51A C56A C55A 0.3(4)
C9A C51A C56A C55A -177.7(3)
C21B B1B O1B C7B -155.2(2)
C31B B1B O1B C7B 82.0(3)
C1B B1B O1B C7B -41.0(3)
O1B B1B C1B C2B -152.2(3)
C21B B1B C1B C2B -40.4(4)
C31B B1B C1B C2B 86.9(4)
O1B B1B C1B P1B 15.7(3)
C21B B1B C1B P1B 127.5(2)
C31B B1B C1B P1B -105.3(2)
C11B P1B C1B C2B -61.2(3)
C7B P1B C1B C2B 172.7(3)
C11B P1B C1B B1B 131.13(19)
C7B P1B C1B B1B 5.0(2)
B1B C1B C2B C3B 170.2(3)
P1B C1B C2B C3B 4.9(5)
C1B C2B C3B C4B -28.1(5)
C1B C2B C3B C6B -148.1(3)
C1B C2B C3B C5B 93.5(4)
B1B O1B C7B C8B -71.3(3)
B1B O1B C7B C41B 165.4(2)
B1B O1B C7B P1B 43.0(3)
C1B P1B C11B C12B -43.9(3)
C7B P1B C11B C12B 73.5(3)
C1B P1B C11B C16B 140.8(2)
C7B P1B C11B C16B -101.9(2)
C16B C11B C12B C13B 5.5(4)
P1B C11B C12B C13B -169.8(2)
C16B C11B C12B C17B -173.0(3)
P1B C11B C12B C17B 11.8(4)
C11B C12B C13B C14B -1.2(4)
C17B C12B C13B C14B 177.4(3)
C12B C13B C14B C15B -3.2(5)
C12B C13B C14B C18B 177.2(3)
C13B C14B C15B C16B 3.4(5)
C18B C14B C15B C16B -176.9(3)
C14B C15B C16B C11B 0.7(4)
C14B C15B C16B C19B -178.2(3)
C12B C11B C16B C15B -5.2(4)
P1B C11B C16B C15B 170.1(2)
C12B C11B C16B C19B 173.5(3)
P1B C11B C16B C19B -11.1(4)
O1B B1B C21B C22B 60.7(3)
C31B B1B C21B C22B -178.1(2)
C1B B1B C21B C22B -50.4(3)
O1B B1B C21B C26B -115.9(3)
C31B B1B C21B C26B 5.4(4)
C1B B1B C21B C26B 133.1(3)
C26B C21B C22B C23B 0.0(4)
B1B C21B C22B C23B -177.0(3)
C26B C21B C22B F22B 178.2(2)
B1B C21B C22B F22B 1.3(4)
F22B C22B C23B F23B 0.3(4)
C21B C22B C23B F23B 178.6(3)
F22B C22B C23B C24B -178.6(2)
C21B C22B C23B C24B -0.4(5)
F23B C23B C24B F24B 0.4(4)
C22B C23B C24B F24B 179.3(3)
F23B C23B C24B C25B -178.6(3)
C22B C23B C24B C25B 0.4(4)
F24B C24B C25B F25B -0.5(4)
C23B C24B C25B F25B 178.5(3)
F24B C24B C25B C26B -179.0(3)
C23B C24B C25B C26B 0.0(4)
F25B C25B C26B F26B -0.2(4)
C24B C25B C26B F26B 178.3(2)
F25B C25B C26B C21B -178.9(2)
C24B C25B C26B C21B -0.3(4)
C22B C21B C26B F26B -178.2(2)
B1B C21B C26B F26B -1.5(4)
C22B C21B C26B C25B 0.3(4)
B1B C21B C26B C25B 177.1(3)
O1B B1B C31B C32B -155.1(2)
C21B B1B C31B C32B 86.9(3)
C1B B1B C31B C32B -38.0(4)
O1B B1B C31B C36B 27.0(4)
C21B B1B C31B C36B -91.1(3)
C1B B1B C31B C36B 144.0(3)
C36B C31B C32B F32B 176.1(2)
B1B C31B C32B F32B -2.0(4)
C36B C31B C32B C33B -2.0(4)
B1B C31B C32B C33B 179.9(3)
F32B C32B C33B F33B 1.4(4)
C31B C32B C33B F33B 179.6(3)
F32B C32B C33B C34B -177.3(2)
C31B C32B C33B C34B 0.9(5)
F33B C33B C34B F34B 0.7(4)
C32B C33B C34B F34B 179.4(2)
F33B C33B C34B C35B -178.2(2)
C32B C33B C34B C35B 0.6(4)
F34B C34B C35B F35B 0.8(4)
C33B C34B C35B F35B 179.7(3)
F34B C34B C35B C36B -179.6(3)
C33B C34B C35B C36B -0.7(4)
F35B C35B C36B F36B -2.6(4)
C34B C35B C36B F36B 177.8(2)
F35B C35B C36B C31B 179.0(3)
C34B C35B C36B C31B -0.6(4)
C32B C31B C36B F36B -176.4(2)
B1B C31B C36B F36B 1.7(4)
C32B C31B C36B C35B 1.8(4)
B1B C31B C36B C35B 180.0(3)
O1B C7B C41B C42B -56.8(3)
C8B C7B C41B C42B 176.4(2)
P1B C7B C41B C42B 55.5(3)
O1B C7B C41B C44B 61.7(3)
C8B C7B C41B C44B -65.1(3)
P1B C7B C41B C44B 174.03(19)
O1B C7B C41B C43B -179.7(2)
C8B C7B C41B C43B 53.5(3)
P1B C7B C41B C43B -67.4(3)
C56B C51B C52B C53B 0.1(4)
C9B C51B C52B C53B 177.8(3)
C51B C52B C53B C54B 0.2(4)
C52B C53B C54B C55B -0.4(4)
C53B C54B C55B C56B 0.2(4)
C54B C55B C56B C51B 0.1(4)
C52B C51B C56B C55B -0.2(4)
C9B C51B C56B C55B -177.9(2)
